data_4123063
loop_
_publ_author_name
'Blackburn, Anthea K.'
'Sue, Andrew C.-H.'
'Shveyd, Alexander K.'
'Cao, Dennis'
'Tayi, Alok'
'Narayanan, Ashwin'
'Rolczynski, Brian S.'
'Szarko, Jodi M.'
'Bozdemir, Ozgur A.'
'Wakabayashi, Rie'
'Lehrman, Jessica A.'
'Kahr, Bart'
'Chen, Lin X.'
'Nassar, Majed S.'
'Stupp, Samuel I.'
'Stoddart, J. Fraser'

_publ_section_title
;
 Lock-Arm Supramolecular Ordering: A Molecular Construction Set for
 Cocrystallizing Organic Charge Transfer Complexes.
;
_journal_name_full 'Journal of the American Chemical Society'
_journal_page_first 141124065827003
_journal_paper_doi 10.1021/ja509442t
_journal_year 2014
_chemical_formula_moiety 'C18 H20 N2 O8, C8 H8 O2 S4'
_chemical_formula_sum 'C26 H28 N2 O10 S4'
_chemical_formula_weight 656.74
_chemical_name_systematic
;
 ?
;
_space_group_crystal_system monoclinic
_space_group_IT_number 14
_space_group_name_Hall '-P 2yn'
_space_group_name_H-M_alt 'P 1 21/n 1'
_symmetry_space_group_name_Hall '-P 2yn'
_symmetry_space_group_name_H-M 'P 1 21/n 1'
_atom_sites_solution_hydrogens mixed
_atom_sites_solution_primary direct
_audit_creation_date 2014-09-02
_audit_creation_method
;
Olex2 1.2
(compiled 2014.08.28 svn.r2986 for OlexSys, GUI svn.r4866)
;
_cell_angle_alpha 90
_cell_angle_beta 104.157(2)
_cell_angle_gamma 90
_cell_formula_units_Z 2
_cell_length_a 11.9236(4)
_cell_length_b 6.9553(3)
_cell_length_c 16.7123(5)
_cell_measurement_reflns_used 3711
_cell_measurement_temperature 85(2)
_cell_measurement_theta_max 64.54
_cell_measurement_theta_min 4.12
_cell_volume 1343.89(8)
_computing_cell_refinement 'SAINT V7.23A (Bruker, 2005)'
_computing_data_collection 'APEX2 V2.1-4 (Bruker, 2007)'
_computing_data_reduction 'Bruker SAINT'
_computing_molecular_graphics 'Olex2 (Dolomanov et al., 2009)'
_computing_publication_material 'Olex2 (Dolomanov et al., 2009)'
_computing_structure_refinement 'ShelXL (Sheldrick, 2008)'
_computing_structure_solution 'ShelXS (Sheldrick, 2008)'
_diffrn_ambient_temperature 84.91
_diffrn_detector_area_resol_mean 8
_diffrn_measured_fraction_theta_full 0.890
_diffrn_measured_fraction_theta_max 0.954
_diffrn_measurement_device_type 'Bruker SMART APEX CCD area detector'
_diffrn_measurement_method '\w and \f scans'
_diffrn_radiation_monochromator 'Quazar optics'
_diffrn_radiation_type CuK\a
_diffrn_radiation_wavelength 1.54178
_diffrn_reflns_av_R_equivalents 0.0444
_diffrn_reflns_av_unetI/netI 0.0411
_diffrn_reflns_Laue_measured_fraction_full 0.890
_diffrn_reflns_Laue_measured_fraction_max 0.954
_diffrn_reflns_limit_h_max 13
_diffrn_reflns_limit_h_min -13
_diffrn_reflns_limit_k_max 4
_diffrn_reflns_limit_k_min -8
_diffrn_reflns_limit_l_max 19
_diffrn_reflns_limit_l_min -19
_diffrn_reflns_number 7784
_diffrn_reflns_point_group_measured_fraction_full 0.890
_diffrn_reflns_point_group_measured_fraction_max 0.954
_diffrn_reflns_theta_full 67.679
_diffrn_reflns_theta_max 64.686
_diffrn_reflns_theta_min 4.118
_diffrn_source microsource
_exptl_absorpt_coefficient_mu 3.813
_exptl_absorpt_correction_T_max 0.7525
_exptl_absorpt_correction_T_min 0.5385
_exptl_absorpt_correction_type multi-scan
_exptl_absorpt_process_details
;
SADABS-2008/1 (Bruker,2008) was used for absorption correction.
wR2(int) was 0.1125 before and 0.0527 after correction.
The Ratio of minimum to maximum transmission is 0.7156.
The \l/2 correction factor is 0.0015.
;
_exptl_crystal_colour orange
_exptl_crystal_colour_primary orange
_exptl_crystal_density_diffrn 1.623
_exptl_crystal_description tablet
_exptl_crystal_F_000 684
_exptl_crystal_size_max 0.666
_exptl_crystal_size_mid 0.11
_exptl_crystal_size_min 0.081
_refine_diff_density_max 0.815
_refine_diff_density_min -0.295
_refine_diff_density_rms 0.079
_refine_ls_extinction_method none
_refine_ls_goodness_of_fit_ref 1.071
_refine_ls_hydrogen_treatment mixed
_refine_ls_matrix_type full
_refine_ls_number_parameters 206
_refine_ls_number_reflns 2162
_refine_ls_number_restraints 1
_refine_ls_restrained_S_all 1.071
_refine_ls_R_factor_all 0.0483
_refine_ls_R_factor_gt 0.0439
_refine_ls_shift/su_max 0.001
_refine_ls_shift/su_mean 0.000
_refine_ls_structure_factor_coef Fsqd
_refine_ls_weighting_details 'w=1/[\s^2^(Fo^2^)+(0.0700P)^2^+1.3700P] where P=(Fo^2^+2Fc^2^)/3'
_refine_ls_weighting_scheme calc
_refine_ls_wR_factor_gt 0.1187
_refine_ls_wR_factor_ref 0.1224
_reflns_Friedel_coverage 0.000
_reflns_number_gt 1939
_reflns_number_total 2162
_reflns_threshold_expression 'I > 2\s(I)'
_cod_data_source_file ja509442t_si_005.cif
_cod_data_source_block p21-n
_cod_database_code 4123063
_shelxl_version_number 2013-4
_shelx_space_group_comment
;
The symmetry employed for this shelxl refinement is uniquely defined
by the following loop, which should always be used as a source of
symmetry information in preference to the above space-group names.
They are only intended as comments.
;
_shelx_estimated_absorpt_t_max 0.748
_shelx_estimated_absorpt_t_min 0.186
_olex2_refinement_description
;
1. Fixed Uiso
 At 1.2 times of:
  All C(H) groups, All C(H,H) groups
2. Restrained distances
 O1-H1
 1.12 with sigma of 0.001
3.a Secondary CH2 refined with riding coordinates:
 C1(H1A,H1B), C2(H2A,H2B), C3(H3A,H3B), C4(H4A,H4B)
3.b Aromatic/amide H refined with riding coordinates:
 C9(H9), C12(H12)
;
_olex2_computing_structure_refinement_long 'ShelXL (Sheldrick, 2008)'
_olex2_computing_structure_solution_long 'ShelXS (Sheldrick, 2008)'
_olex2_submission_special_instructions 'No special instructions were received'

loop_
_space_group_symop_operation_xyz
'x, y, z'
'-x+1/2, y+1/2, -z+1/2'
'-x, -y, -z'
'x-1/2, -y-1/2, z-1/2'

loop_
_atom_site_label
_atom_site_type_symbol
_atom_site_fract_x
_atom_site_fract_y
_atom_site_fract_z
_atom_site_U_iso_or_equiv
_atom_site_adp_type
_atom_site_occupancy
_atom_site_site_symmetry_order
_atom_site_calc_flag
_atom_site_refinement_flags_posn
O1 O 0.0637(2) 0.0193(4) 0.62757(14) 0.0391(6) Uani 1 1 d D
O2 O -0.00656(16) 0.4296(3) 0.64387(11) 0.0247(5) Uani 1 1 d .
O3 O 0.14617(16) 0.6096(3) 0.82793(11) 0.0238(5) Uani 1 1 d .
O4 O -0.24316(15) 0.5980(3) 0.81096(11) 0.0231(5) Uani 1 1 d .
N1 N -0.05429(18) 0.6107(3) 0.79801(13) 0.0195(5) Uani 1 1 d .
C1 C 0.0709(3) 0.1750(5) 0.57475(18) 0.0340(7) Uani 1 1 d .
H1A H 0.0682 0.1280 0.5184 0.041 Uiso 1 1 calc R
H1B H 0.1441 0.2463 0.5955 0.041 Uiso 1 1 calc R
C2 C -0.0315(3) 0.3036(5) 0.57387(18) 0.0331(8) Uani 1 1 d .
H2A H -0.0499 0.3805 0.5225 0.040 Uiso 1 1 calc R
H2B H -0.0999 0.2237 0.5750 0.040 Uiso 1 1 calc R
C3 C -0.1075(2) 0.5362(4) 0.64735(17) 0.0240(6) Uani 1 1 d .
H3A H -0.1669 0.4480 0.6588 0.029 Uiso 1 1 calc R
H3B H -0.1399 0.5988 0.5934 0.029 Uiso 1 1 calc R
C4 C -0.0779(2) 0.6875(4) 0.71433(16) 0.0221(6) Uani 1 1 d .
H4A H -0.0091 0.7596 0.7078 0.027 Uiso 1 1 calc R
H4B H -0.1429 0.7795 0.7067 0.027 Uiso 1 1 calc R
C5 C 0.0574(2) 0.5882(4) 0.84930(16) 0.0198(6) Uani 1 1 d .
C6 C -0.1397(2) 0.5831(4) 0.84095(16) 0.0204(6) Uani 1 1 d .
C7 C 0.0403(2) 0.5397(4) 0.93233(16) 0.0195(6) Uani 1 1 d .
C8 C -0.0780(2) 0.5358(4) 0.92764(16) 0.0192(6) Uani 1 1 d .
C9 C 0.1228(2) 0.5028(4) 1.00515(17) 0.0197(6) Uani 1 1 d .
H9 H 0.2035 0.5039 1.0085 0.024 Uiso 1 1 calc R
S1 S 0.15713(5) 0.03540(10) 0.95551(4) 0.0204(2) Uani 1 1 d .
S2 S -0.09258(5) 0.06721(10) 0.87219(4) 0.0203(2) Uani 1 1 d .
O5 O 0.31946(17) 0.1728(3) 0.86637(12) 0.0308(5) Uani 1 1 d .
C10 C 0.2159(2) 0.1172(5) 0.80886(17) 0.0260(7) Uani 1 1 d .
C11 C 0.1194(2) 0.1015(4) 0.85044(16) 0.0214(6) Uani 1 1 d .
C12 C 0.0072(2) 0.1186(4) 0.81459(16) 0.0213(6) Uani 1 1 d .
H12 H -0.0180 0.1581 0.7586 0.026 Uiso 1 1 calc R
C13 C 0.0133(2) 0.0206(4) 0.96422(17) 0.0190(6) Uani 1 1 d .
H1 H 0.142(2) -0.070(5) 0.628(3) 0.11(2) Uiso 1 1 d D
H5 H 0.393(6) 0.075(10) 0.865(4) 0.12(2) Uiso 1 1 d .
H10A H 0.194(3) 0.206(5) 0.761(2) 0.027(8) Uiso 1 1 d .
H10B H 0.224(3) -0.011(5) 0.786(2) 0.030(9) Uiso 1 1 d .

loop_
_atom_site_aniso_label
_atom_site_aniso_U_11
_atom_site_aniso_U_22
_atom_site_aniso_U_33
_atom_site_aniso_U_23
_atom_site_aniso_U_13
_atom_site_aniso_U_12
O1 0.0401(13) 0.0399(14) 0.0386(13) 0.0009(11) 0.0122(10) 0.0026(11)
O2 0.0204(10) 0.0342(12) 0.0189(10) -0.0059(8) 0.0035(8) 0.0017(8)
O3 0.0214(10) 0.0314(12) 0.0203(10) -0.0013(8) 0.0084(8) -0.0012(8)
O4 0.0188(10) 0.0288(11) 0.0207(10) -0.0009(8) 0.0030(8) -0.0004(8)
N1 0.0199(11) 0.0238(13) 0.0155(11) -0.0014(9) 0.0053(9) -0.0001(9)
C1 0.0370(17) 0.0383(19) 0.0223(15) -0.0058(14) -0.0012(13) 0.0038(14)
C2 0.0304(16) 0.041(2) 0.0243(15) -0.0119(14) 0.0001(12) 0.0030(13)
C3 0.0205(14) 0.0322(17) 0.0187(14) -0.0021(12) 0.0035(11) 0.0034(12)
C4 0.0233(14) 0.0251(16) 0.0180(14) 0.0021(11) 0.0053(11) 0.0019(11)
C5 0.0204(14) 0.0201(14) 0.0193(14) -0.0024(11) 0.0059(11) -0.0010(11)
C6 0.0226(15) 0.0211(14) 0.0187(14) -0.0033(11) 0.0076(11) -0.0010(11)
C7 0.0210(14) 0.0204(15) 0.0183(13) -0.0033(11) 0.0072(11) -0.0021(11)
C8 0.0201(13) 0.0196(15) 0.0182(13) -0.0054(11) 0.0051(11) -0.0003(11)
C9 0.0188(13) 0.0189(14) 0.0217(14) -0.0042(11) 0.0054(11) -0.0008(10)
S1 0.0189(4) 0.0260(4) 0.0171(4) 0.0005(3) 0.0062(3) -0.0008(3)
S2 0.0204(4) 0.0251(4) 0.0153(4) -0.0007(3) 0.0040(3) -0.0012(3)
O5 0.0249(10) 0.0412(13) 0.0267(11) -0.0015(9) 0.0071(8) -0.0049(9)
C10 0.0236(15) 0.0346(19) 0.0204(15) 0.0012(13) 0.0066(12) 0.0007(13)
C11 0.0276(15) 0.0199(15) 0.0183(13) -0.0011(11) 0.0085(11) -0.0001(11)
C12 0.0252(15) 0.0238(15) 0.0159(13) 0.0005(11) 0.0068(11) 0.0001(11)
C13 0.0176(13) 0.0208(15) 0.0188(13) -0.0019(10) 0.0048(10) -0.0013(10)

loop_
_atom_type_symbol
_atom_type_description
_atom_type_scat_dispersion_real
_atom_type_scat_dispersion_imag
_atom_type_scat_source
C C 0.0181 0.0091 'International Tables Vol C Tables 4.2.6.8 and 6.1.1.4'
H H 0.0000 0.0000 'International Tables Vol C Tables 4.2.6.8 and 6.1.1.4'
N N 0.0311 0.0180 'International Tables Vol C Tables 4.2.6.8 and 6.1.1.4'
O O 0.0492 0.0322 'International Tables Vol C Tables 4.2.6.8 and 6.1.1.4'
S S 0.3331 0.5567 'International Tables Vol C Tables 4.2.6.8 and 6.1.1.4'

loop_
_geom_angle_atom_site_label_1
_geom_angle_atom_site_label_2
_geom_angle_atom_site_label_3
_geom_angle
_geom_angle_site_symmetry_1
C3 O2 C2 110.0(2) .
C5 N1 C4 123.9(2) .
C6 N1 C4 123.4(2) .
C6 N1 C5 111.9(2) .
O1 C1 C2 106.7(3) .
O2 C2 C1 110.4(2) .
O2 C3 C4 110.1(2) .
N1 C4 C3 114.2(2) .
O3 C5 N1 125.1(2) .
O3 C5 C7 129.3(2) .
N1 C5 C7 105.5(2) .
O4 C6 N1 124.8(2) .
O4 C6 C8 128.8(2) .
N1 C6 C8 106.4(2) .
C8 C7 C5 108.7(2) .
C9 C7 C5 128.9(2) .
C9 C7 C8 122.4(3) .
C7 C8 C6 107.5(2) .
C9 C8 C6 129.5(2) 3_567
C9 C8 C7 123.0(3) 3_567
C8 C9 C7 114.6(2) 3_567
C13 S1 C11 94.66(13) .
C12 S2 C13 94.58(13) .
O5 C10 C11 110.4(2) .
C10 C11 S1 116.5(2) .
C12 C11 S1 117.1(2) .
C12 C11 C10 126.2(3) .
C11 C12 S2 118.7(2) .
S1 C13 S2 114.90(15) .
C13 C13 S1 122.3(3) 3_557
C13 C13 S2 122.8(3) 3_557

loop_
_geom_bond_atom_site_label_1
_geom_bond_atom_site_label_2
_geom_bond_distance
_geom_bond_site_symmetry_2
O1 C1 1.413(4) .
O2 C2 1.434(3) .
O2 C3 1.427(3) .
O3 C5 1.206(3) .
O4 C6 1.218(3) .
N1 C4 1.459(3) .
N1 C5 1.405(3) .
N1 C6 1.395(3) .
C1 C2 1.511(4) .
C3 C4 1.514(4) .
C5 C7 1.490(4) .
C6 C8 1.492(4) .
C7 C8 1.394(4) .
C7 C9 1.389(4) .
C8 C9 1.382(4) 3_567
C9 C8 1.382(4) 3_567
S1 C11 1.764(3) .
S1 C13 1.760(3) .
S2 C12 1.741(3) .
S2 C13 1.765(3) .
O5 C10 1.421(4) .
C10 C11 1.486(4) .
C11 C12 1.331(4) .
C13 C13 1.341(5) 3_557

loop_
_geom_torsion_atom_site_label_1
_geom_torsion_atom_site_label_2
_geom_torsion_atom_site_label_3
_geom_torsion_atom_site_label_4
_geom_torsion
_geom_torsion_site_symmetry_4
O1 C1 C2 O2 83.0(3) .
O2 C3 C4 N1 -72.4(3) .
O3 C5 C7 C8 178.3(3) .
O3 C5 C7 C9 -1.7(5) .
O4 C6 C8 C7 -178.7(3) .
O4 C6 C8 C9 0.1(5) 3_567
N1 C5 C7 C8 -0.2(3) .
N1 C5 C7 C9 179.8(3) .
N1 C6 C8 C7 0.7(3) .
N1 C6 C8 C9 179.5(3) 3_567
C2 O2 C3 C4 -172.7(2) .
C3 O2 C2 C1 -173.9(3) .
C4 N1 C5 O3 -8.3(4) .
C4 N1 C5 C7 170.2(2) .
C4 N1 C6 O4 9.0(4) .
C4 N1 C6 C8 -170.5(2) .
C5 N1 C4 C3 102.2(3) .
C5 N1 C6 O4 178.6(3) .
C5 N1 C6 C8 -0.8(3) .
C5 C7 C8 C6 -0.3(3) .
C5 C7 C8 C9 -179.2(2) 3_567
C5 C7 C9 C8 179.3(3) 3_567
C6 N1 C4 C3 -89.4(3) .
C6 N1 C5 O3 -177.9(3) .
C6 N1 C5 C7 0.6(3) .
C8 C7 C9 C8 -0.7(4) 3_567
C9 C7 C8 C6 179.7(2) .
C9 C7 C8 C9 0.8(5) 3_567
S1 C11 C12 S2 -2.2(3) .
O5 C10 C11 S1 -30.1(3) .
O5 C10 C11 C12 155.2(3) .
C10 C11 C12 S2 172.5(2) .
C11 S1 C13 S2 1.58(18) .
C11 S1 C13 C13 -177.6(3) 3_557
C12 S2 C13 S1 -2.45(18) .
C12 S2 C13 C13 176.7(3) 3_557
C13 S1 C11 C10 -174.9(2) .
C13 S1 C11 C12 0.3(3) .
C13 S2 C12 C11 2.8(3) .
